data_7235732
loop_
_publ_author_name
'Mandal, Mrinmay'
'Chakraborty, Debashis'
'Ramkumar, Venkatachalam'

_publ_section_title
;
 Zr(iv) complexes containing salan-type ligands: synthesis, structural
 characterization and role as catalysts towards the polymerization of
 \e-caprolactone, rac-lactide, ethylene, homopolymerization and
 copolymerization of epoxides with CO2
;
_journal_issue 36
_journal_name_full 'RSC Advances'
_journal_page_first 28536
_journal_paper_doi 10.1039/C4RA17201A
_journal_volume 5
_journal_year 2015
_chemical_formula_moiety 'C43 H71 N2 O8 Zr2'
_chemical_formula_sum 'C43 H71 N2 O8 Zr2'
_chemical_formula_weight 926.46
_space_group_IT_number 14
_space_group_name_Hall '-P 2yn'
_space_group_name_H-M_alt 'P 1 21/n 1'
_symmetry_cell_setting monoclinic
_symmetry_space_group_name_Hall '-P 2yn'
_symmetry_space_group_name_H-M 'P 1 21/n 1'
_atom_sites_solution_hydrogens geom
_atom_sites_solution_primary direct
_atom_sites_solution_secondary difmap
_audit_creation_method SHELXL-97
_audit_update_record
;
2014-07-22 deposited with the CCDC.
2015-03-09 downloaded from the CCDC.
;
_cell_angle_alpha 90.00
_cell_angle_beta 101.575(2)
_cell_angle_gamma 90.00
_cell_formula_units_Z 4
_cell_length_a 11.9483(4)
_cell_length_b 21.6468(7)
_cell_length_c 19.0429(5)
_cell_measurement_reflns_used 5403
_cell_measurement_temperature 298(2)
_cell_measurement_theta_max 28.03
_cell_measurement_theta_min 2.65
_cell_volume 4825.1(3)
_computing_cell_refinement 'APEXII/SAINT (Bruker, 2004)'
_computing_data_collection 'APEXII (Bruker, 2004)'
_computing_data_reduction 'SAINT/XPREP (Bruker, 2004)'
_computing_molecular_graphics 'ORTEP3 (Farrugia, 1997)'
_computing_publication_material 'SHELXL-97 (Sheldrick, 2008)'
_computing_structure_refinement 'SHELXL-97 (Sheldrick, 2008)'
_computing_structure_solution 'SHELXS-97 (Sheldrick, 2008)'
_diffrn_ambient_temperature 298(2)
_diffrn_measured_fraction_theta_full 0.998
_diffrn_measured_fraction_theta_max 0.998
_diffrn_measurement_device_type 'Bruker APEXII CCD area detector'
_diffrn_measurement_method 'phi and omega scans'
_diffrn_radiation_monochromator graphite
_diffrn_radiation_source 'fine-focus sealed tube'
_diffrn_radiation_type MoK\a
_diffrn_radiation_wavelength 0.71073
_diffrn_reflns_av_R_equivalents 0.0280
_diffrn_reflns_av_sigmaI/netI 0.0341
_diffrn_reflns_limit_h_max 14
_diffrn_reflns_limit_h_min -14
_diffrn_reflns_limit_k_max 25
_diffrn_reflns_limit_k_min -25
_diffrn_reflns_limit_l_max 22
_diffrn_reflns_limit_l_min -22
_diffrn_reflns_number 29680
_diffrn_reflns_theta_full 25.00
_diffrn_reflns_theta_max 25.00
_diffrn_reflns_theta_min 1.86
_exptl_absorpt_coefficient_mu 0.479
_exptl_absorpt_correction_T_max 0.9316
_exptl_absorpt_correction_T_min 0.8896
_exptl_absorpt_correction_type multi-scan
_exptl_absorpt_process_details 'SADABS (Bruker,2004)'
_exptl_crystal_colour colourless
_exptl_crystal_density_diffrn 1.275
_exptl_crystal_density_method 'not measured'
_exptl_crystal_description Rectangular
_exptl_crystal_F_000 1948
_exptl_crystal_size_max 0.25
_exptl_crystal_size_mid 0.20
_exptl_crystal_size_min 0.15
_refine_diff_density_max 0.373
_refine_diff_density_min -0.499
_refine_diff_density_rms 0.064
_refine_ls_extinction_method none
_refine_ls_goodness_of_fit_ref 1.047
_refine_ls_hydrogen_treatment mixed
_refine_ls_matrix_type full
_refine_ls_number_parameters 565
_refine_ls_number_reflns 8488
_refine_ls_number_restraints 5
_refine_ls_restrained_S_all 1.047
_refine_ls_R_factor_all 0.0678
_refine_ls_R_factor_gt 0.0409
_refine_ls_shift/su_max 0.057
_refine_ls_shift/su_mean 0.059
_refine_ls_structure_factor_coef Fsqd
_refine_ls_weighting_details 'calc w=1/[\s^2^(Fo^2^)+(0.0505P)^2^+5.9910P] where P=(Fo^2^+2Fc^2^)/3'
_refine_ls_weighting_scheme calc
_refine_ls_wR_factor_gt 0.1007
_refine_ls_wR_factor_ref 0.1230
_reflns_number_gt 6023
_reflns_number_total 8488
_reflns_threshold_expression >2sigma(I)
_cod_data_source_file c4ra17201a2.cif
_cod_data_source_block Zr1
_cod_depositor_comments
;
The following automatic conversions were performed:

data item '_symmetry_cell_setting' value 'Monoclinic' was changed to
'monoclinic' in accordance with the
/home/saulius/struct/COD-crude-data/automatic-downloads/DataCite-retrospective/RSC/depositions/lib/dictionaries/cif_core.dic
dictionary named 'cif_core.dic' version 2.4.2 last updated on
2011-04-26.

Automatic conversion script
Id: cif_fix_values 6909 2019-04-08 15:41:33Z antanas 
;
_cod_original_sg_symbol_H-M P2(1)/n
_cod_database_code 7235732

loop_
_symmetry_equiv_pos_as_xyz
'x, y, z'
'-x+1/2, y+1/2, -z+1/2'
'-x, -y, -z'
'x-1/2, -y-1/2, z-1/2'

loop_
_atom_site_label
_atom_site_type_symbol
_atom_site_fract_x
_atom_site_fract_y
_atom_site_fract_z
_atom_site_U_iso_or_equiv
_atom_site_adp_type
_atom_site_occupancy
_atom_site_symmetry_multiplicity
_atom_site_calc_flag
_atom_site_refinement_flags
_atom_site_disorder_assembly
_atom_site_disorder_group
C1 C 0.7503(3) 0.10805(17) 0.87078(19) 0.0470(9) Uani 1 1 d . . .
C2 C 0.7271(4) 0.04749(19) 0.8900(2) 0.0595(11) Uani 1 1 d . . .
C3 C 0.7837(4) 0.0261(2) 0.9563(2) 0.0674(13) Uani 1 1 d . . .
H3 H 0.7692 -0.0141 0.9694 0.081 Uiso 1 1 calc R . .
C4 C 0.8607(4) 0.0613(2) 1.0038(2) 0.0655(12) Uani 1 1 d . . .
C5 C 0.8793(4) 0.1211(2) 0.9834(2) 0.0552(10) Uani 1 1 d . . .
H5 H 0.9302 0.1459 1.0145 0.066 Uiso 1 1 calc R . .
C6 C 0.8244(3) 0.14550(18) 0.91789(19) 0.0464(9) Uani 1 1 d . . .
C7 C 0.8382(4) 0.21204(17) 0.89984(19) 0.0476(9) Uani 1 1 d . . .
H7A H 0.7648 0.2324 0.8954 0.057 Uiso 1 1 calc R . .
H7B H 0.8903 0.2313 0.9394 0.057 Uiso 1 1 calc R . .
C8 C 0.9158(5) 0.28873(19) 0.8275(3) 0.0782(15) Uani 1 1 d . . .
C9 C 0.8615(5) 0.3421(2) 0.8483(4) 0.103(2) Uani 1 1 d . . .
H9A H 0.8595 0.3386 0.8988 0.124 Uiso 1 1 calc R . .
H9B H 0.7832 0.3429 0.8220 0.124 Uiso 1 1 calc R . .
C10 C 0.9161(6) 0.4015(2) 0.8367(3) 0.0902(17) Uani 1 1 d . . .
H10A H 0.9357 0.4221 0.8828 0.108 Uiso 1 1 calc R . .
H10B H 0.8586 0.4268 0.8066 0.108 Uiso 1 1 calc R . .
C11 C 1.0196(5) 0.4025(2) 0.8045(4) 0.102(2) Uani 1 1 d . . .
H11A H 1.0010 0.4270 0.7611 0.123 Uiso 1 1 calc R . .
H11B H 1.0781 0.4250 0.8374 0.123 Uiso 1 1 calc R . .
C12 C 1.0714(6) 0.3457(2) 0.7861(3) 0.0938(18) Uani 1 1 d . . .
H12A H 1.0770 0.3478 0.7361 0.113 Uiso 1 1 calc R . .
H12B H 1.1485 0.3434 0.8143 0.113 Uiso 1 1 calc R . .
C13 C 1.0126(4) 0.2899(2) 0.7971(4) 0.0929(19) Uani 1 1 d . . .
C14 C 1.1717(3) 0.2171(2) 0.7996(2) 0.0523(10) Uani 1 1 d . . .
H14A H 1.2027 0.2373 0.7623 0.063 Uiso 1 1 calc R . .
H14B H 1.2027 0.2379 0.8444 0.063 Uiso 1 1 calc R . .
C15 C 1.2115(3) 0.1518(2) 0.8052(2) 0.0521(10) Uani 1 1 d . . .
C16 C 1.2858(3) 0.1304(2) 0.8660(2) 0.0590(11) Uani 1 1 d . . .
H16 H 1.3060 0.1568 0.9050 0.071 Uiso 1 1 calc R . .
C17 C 1.3304(4) 0.0717(2) 0.8708(2) 0.0697(13) Uani 1 1 d . . .
C18 C 1.2988(4) 0.0335(2) 0.8123(3) 0.0768(14) Uani 1 1 d . . .
H18 H 1.3293 -0.0061 0.8147 0.092 Uiso 1 1 calc R . .
C19 C 1.2238(4) 0.0511(2) 0.7503(3) 0.0720(13) Uani 1 1 d . . .
C20 C 1.1794(3) 0.1113(2) 0.7470(2) 0.0578(11) Uani 1 1 d . B .
C21 C 0.6442(5) 0.0085(2) 0.8392(3) 0.0788(15) Uani 1 1 d . . .
H21A H 0.6783 -0.0040 0.7999 0.118 Uiso 1 1 calc R . .
H21B H 0.5763 0.0320 0.8214 0.118 Uiso 1 1 calc R . .
H21C H 0.6249 -0.0274 0.8639 0.118 Uiso 1 1 calc R . .
C22 C 0.9216(5) 0.0352(3) 1.0754(3) 0.0976(19) Uani 1 1 d . . .
H22A H 0.9860 0.0608 1.0947 0.146 Uiso 1 1 calc R . .
H22B H 0.9474 -0.0060 1.0686 0.146 Uiso 1 1 calc R . .
H22C H 0.8699 0.0343 1.1080 0.146 Uiso 1 1 calc R . .
C23 C 0.9915(3) 0.19091(16) 0.83581(17) 0.0404(8) Uani 1 1 d . . .
H23A H 0.9796 0.1479 0.8220 0.049 Uiso 1 1 calc R . .
H23B H 1.0388 0.1931 0.8835 0.049 Uiso 1 1 calc R . .
C24 C 1.4137(5) 0.0499(3) 0.9370(3) 0.0971(19) Uani 1 1 d . . .
H24A H 1.4903 0.0594 0.9322 0.146 Uiso 1 1 calc R . .
H24B H 1.4062 0.0060 0.9421 0.146 Uiso 1 1 calc R . .
H24C H 1.3974 0.0703 0.9785 0.146 Uiso 1 1 calc R . .
C25 C 1.1911(5) 0.0077(3) 0.6883(3) 0.103(2) Uani 1 1 d . . .
H25A H 1.2314 -0.0306 0.6990 0.155 Uiso 1 1 calc R . .
H25B H 1.2106 0.0258 0.6463 0.155 Uiso 1 1 calc R . .
H25C H 1.1103 0.0002 0.6799 0.155 Uiso 1 1 calc R . .
C26 C 0.4997(6) 0.1297(4) 0.6158(4) 0.130(3) Uani 1 1 d . . .
C27 C 0.4203(18) 0.1705(10) 0.5879(17) 0.220(19) Uani 0.445(17) 1 d P A 1
H27A H 0.3800 0.1560 0.5421 0.330 Uiso 0.445(17) 1 calc PR A 1
H27B H 0.4559 0.2094 0.5819 0.330 Uiso 0.445(17) 1 calc PR A 1
H27C H 0.3676 0.1757 0.6194 0.330 Uiso 0.445(17) 1 calc PR A 1
C28 C 0.496(3) 0.0709(10) 0.608(3) 0.29(4) Uani 0.445(17) 1 d P A 1
H28A H 0.5702 0.0537 0.6255 0.428 Uiso 0.445(17) 1 calc PR A 1
H28B H 0.4711 0.0609 0.5583 0.428 Uiso 0.445(17) 1 calc PR A 1
H28C H 0.4428 0.0539 0.6348 0.428 Uiso 0.445(17) 1 calc PR A 1
C28A C 0.4264(12) 0.1081(10) 0.6606(8) 0.145(9) Uani 0.555(17) 1 d P A 2
H28D H 0.3973 0.1426 0.6830 0.217 Uiso 0.555(17) 1 calc PR A 2
H28E H 0.4684 0.0814 0.6968 0.217 Uiso 0.555(17) 1 calc PR A 2
H28F H 0.3640 0.0856 0.6323 0.217 Uiso 0.555(17) 1 calc PR A 2
C27A C 0.503(2) 0.1019(16) 0.5517(7) 0.23(2) Uani 0.555(17) 1 d P A 2
H27D H 0.5186 0.0586 0.5593 0.350 Uiso 0.555(17) 1 calc PR A 2
H27E H 0.5628 0.1203 0.5315 0.350 Uiso 0.555(17) 1 calc PR A 2
H27F H 0.4313 0.1072 0.5194 0.350 Uiso 0.555(17) 1 calc PR A 2
C29 C 0.5495(6) 0.2879(3) 0.7708(5) 0.140(3) Uani 1 1 d . . .
H29 H 0.5955 0.3040 0.8155 0.167 Uiso 1 1 calc R . .
C30 C 0.4822(6) 0.2501(4) 0.8076(5) 0.148(3) Uani 1 1 d . . .
H30A H 0.4301 0.2756 0.8270 0.221 Uiso 1 1 calc R . .
H30B H 0.5313 0.2285 0.8458 0.221 Uiso 1 1 calc R . .
H30C H 0.4399 0.2208 0.7748 0.221 Uiso 1 1 calc R . .
C31 C 0.5213(9) 0.3443(4) 0.7451(7) 0.220(6) Uani 1 1 d . . .
H31A H 0.4851 0.3666 0.7781 0.331 Uiso 1 1 calc R . .
H31B H 0.4696 0.3411 0.6997 0.331 Uiso 1 1 calc R . .
H31C H 0.5889 0.3659 0.7391 0.331 Uiso 1 1 calc R . .
C32 C 0.7606(6) 0.2795(2) 0.6031(3) 0.104(2) Uani 1 1 d . . .
H32 H 0.8305 0.2812 0.5836 0.125 Uiso 1 1 calc R . .
C33 C 0.7706(7) 0.3417(3) 0.6183(3) 0.139(3) Uani 1 1 d . . .
H33A H 0.7512 0.3649 0.5746 0.209 Uiso 1 1 calc R . .
H33B H 0.8477 0.3508 0.6416 0.209 Uiso 1 1 calc R . .
H33C H 0.7197 0.3526 0.6494 0.209 Uiso 1 1 calc R . .
C34 C 0.7024(8) 0.2550(3) 0.5396(3) 0.163(4) Uani 1 1 d . . .
H34A H 0.6874 0.2869 0.5039 0.245 Uiso 1 1 calc R . .
H34B H 0.6314 0.2377 0.5465 0.245 Uiso 1 1 calc R . .
H34C H 0.7477 0.2231 0.5239 0.245 Uiso 1 1 calc R . .
C35 C 0.8535(6) 0.0625(2) 0.7016(3) 0.113(3) Uani 1 1 d . B .
H35 H 0.7790 0.0594 0.7155 0.136 Uiso 1 1 calc R . .
C36 C 0.8246(8) 0.0335(3) 0.6390(3) 0.139(3) Uani 1 1 d . . .
H36A H 0.7615 0.0545 0.6094 0.209 Uiso 1 1 calc R . .
H36B H 0.8029 -0.0083 0.6469 0.209 Uiso 1 1 calc R . .
H36C H 0.8885 0.0333 0.6154 0.209 Uiso 1 1 calc R . .
C37 C 0.9221(4) 0.03152(19) 0.7667(2) 0.0693(13) Uani 1 1 d . . .
H37A H 0.9136 -0.0125 0.7618 0.104 Uiso 1 1 calc R . .
H37B H 0.8954 0.0449 0.8085 0.104 Uiso 1 1 calc R . .
H37C H 1.0012 0.0423 0.7715 0.104 Uiso 1 1 calc R . .
C41 C 0.9362(7) 0.1297(5) 0.4923(3) 0.151(4) Uani 1 1 d . B .
H41 H 0.9539 0.1695 0.4725 0.181 Uiso 1 1 calc R . .
C42 C 1.0414(9) 0.1015(5) 0.4869(4) 0.179(4) Uani 1 1 d . . .
H42A H 1.1014 0.1317 0.4962 0.269 Uiso 1 1 calc R . .
H42B H 1.0360 0.0851 0.4395 0.269 Uiso 1 1 calc R . .
H42C H 1.0580 0.0687 0.5213 0.269 Uiso 1 1 calc R . .
C43 C 0.8365(8) 0.1223(6) 0.4466(4) 0.221(6) Uani 1 1 d . . .
H43A H 0.7911 0.0925 0.4656 0.332 Uiso 1 1 calc R . .
H43B H 0.8502 0.1081 0.4013 0.332 Uiso 1 1 calc R . .
H43C H 0.7967 0.1611 0.4401 0.332 Uiso 1 1 calc R . .
N1 N 0.8816(3) 0.22291(13) 0.83284(15) 0.0411(7) Uani 1 1 d . . .
N2 N 1.0444(2) 0.22528(14) 0.78349(15) 0.0453(7) Uani 1 1 d . . .
O1 O 0.7001(2) 0.13001(12) 0.80598(13) 0.0527(7) Uani 1 1 d . . .
O2 O 0.6418(2) 0.25817(13) 0.75243(16) 0.0616(7) Uani 1 1 d . . .
O3 O 0.8148(2) 0.23708(11) 0.65743(12) 0.0453(6) Uani 1 1 d . . .
O4 O 1.0510(3) 0.26120(16) 0.63001(15) 0.0718(9) Uani 1 1 d D . .
O5 O 1.1060(2) 0.13106(16) 0.68833(14) 0.0690(9) Uani 1 1 d . . .
O6 O 0.9327(3) 0.15261(16) 0.55914(14) 0.0686(8) Uani 1 1 d . . .
O7 O 0.8624(2) 0.12855(11) 0.70484(12) 0.0462(6) Uani 1 1 d . . .
O8 O 0.6039(2) 0.15153(14) 0.65343(14) 0.0615(8) Uani 1 1 d . A .
C38 C 1.096(3) 0.3028(14) 0.5882(17) 0.178(16) Uani 0.557(13) 1 d PD B 1
H38 H 1.0552 0.3408 0.5953 0.213 Uiso 0.557(13) 1 calc PR B 1
C39 C 1.0846(13) 0.3013(9) 0.5193(6) 0.142(8) Uani 0.557(13) 1 d PD B 1
H39A H 1.1403 0.2737 0.5065 0.213 Uiso 0.557(13) 1 calc PR B 1
H39B H 1.0955 0.3420 0.5018 0.213 Uiso 0.557(13) 1 calc PR B 1
H39C H 1.0093 0.2869 0.4982 0.213 Uiso 0.557(13) 1 calc PR B 1
C40 C 1.2179(16) 0.3188(14) 0.6242(8) 0.212(15) Uani 0.557(13) 1 d PD B 1
H40A H 1.2658 0.2832 0.6243 0.318 Uiso 0.557(13) 1 calc PR B 1
H40B H 1.2196 0.3317 0.6726 0.318 Uiso 0.557(13) 1 calc PR B 1
H40C H 1.2453 0.3518 0.5984 0.318 Uiso 0.557(13) 1 calc PR B 1
C39A C 1.2074(16) 0.2525(8) 0.5691(12) 0.139(9) Uani 0.443(13) 1 d P B 2
H39D H 1.2701 0.2767 0.5595 0.208 Uiso 0.443(13) 1 calc PR B 2
H39E H 1.1683 0.2334 0.5256 0.208 Uiso 0.443(13) 1 calc PR B 2
H39F H 1.2359 0.2212 0.6038 0.208 Uiso 0.443(13) 1 calc PR B 2
C38A C 1.127(2) 0.2934(12) 0.5977(14) 0.108(11) Uani 0.443(13) 1 d PD B 2
H38A H 1.1805 0.3006 0.6431 0.130 Uiso 0.443(13) 1 calc PR B 2
C40A C 1.106(2) 0.3533(10) 0.5860(18) 0.163(13) Uani 0.443(13) 1 d P B 2
H40D H 1.0266 0.3592 0.5654 0.244 Uiso 0.443(13) 1 calc PR B 2
H40E H 1.1517 0.3686 0.5537 0.244 Uiso 0.443(13) 1 calc PR B 2
H40F H 1.1250 0.3753 0.6306 0.244 Uiso 0.443(13) 1 calc PR B 2
Zr1 Zr 0.72203(3) 0.186085(16) 0.725905(18) 0.04153(12) Uani 1 1 d . A .
Zr2 Zr 0.97238(3) 0.18736(2) 0.653507(18) 0.04950(13) Uani 1 1 d . A .

loop_
_atom_site_aniso_label
_atom_site_aniso_U_11
_atom_site_aniso_U_22
_atom_site_aniso_U_33
_atom_site_aniso_U_23
_atom_site_aniso_U_13
_atom_site_aniso_U_12
C1 0.048(2) 0.053(2) 0.043(2) 0.0046(17) 0.0159(18) 0.0003(18)
C2 0.068(3) 0.057(2) 0.059(2) 0.005(2) 0.026(2) -0.004(2)
C3 0.087(4) 0.056(2) 0.067(3) 0.019(2) 0.035(3) 0.008(2)
C4 0.073(3) 0.076(3) 0.052(2) 0.017(2) 0.021(2) 0.016(3)
C5 0.054(3) 0.070(3) 0.044(2) 0.0020(19) 0.0147(19) 0.004(2)
C6 0.048(2) 0.055(2) 0.0403(19) 0.0019(17) 0.0171(17) 0.0045(19)
C7 0.051(2) 0.052(2) 0.042(2) -0.0036(17) 0.0140(18) -0.0032(19)
C8 0.102(4) 0.039(2) 0.114(4) -0.006(2) 0.069(3) -0.007(2)
C9 0.067(4) 0.046(3) 0.203(7) -0.025(3) 0.043(4) -0.003(2)
C10 0.134(6) 0.044(3) 0.095(4) -0.005(2) 0.029(4) 0.001(3)
C11 0.070(4) 0.055(3) 0.173(6) 0.018(3) 0.004(4) -0.013(3)
C12 0.120(5) 0.066(3) 0.108(4) -0.016(3) 0.054(4) -0.039(3)
C13 0.052(3) 0.044(2) 0.194(6) 0.020(3) 0.054(4) 0.002(2)
C14 0.032(2) 0.068(3) 0.055(2) 0.0040(19) 0.0052(18) -0.0011(19)
C15 0.030(2) 0.074(3) 0.052(2) 0.004(2) 0.0089(17) 0.004(2)
C16 0.037(2) 0.084(3) 0.054(2) 0.002(2) 0.0059(19) 0.007(2)
C17 0.048(3) 0.097(4) 0.062(3) 0.016(3) 0.007(2) 0.021(3)
C18 0.051(3) 0.082(3) 0.095(4) 0.008(3) 0.010(3) 0.026(3)
C19 0.044(3) 0.093(4) 0.078(3) -0.013(3) 0.010(2) 0.018(3)
C20 0.035(2) 0.083(3) 0.054(2) 0.001(2) 0.0059(19) 0.015(2)
C21 0.102(4) 0.063(3) 0.077(3) -0.002(2) 0.032(3) -0.026(3)
C22 0.111(5) 0.112(4) 0.067(3) 0.039(3) 0.012(3) 0.023(4)
C23 0.039(2) 0.048(2) 0.0329(17) 0.0032(15) 0.0033(15) 0.0016(17)
C24 0.076(4) 0.128(5) 0.082(4) 0.026(3) 0.001(3) 0.037(4)
C25 0.073(4) 0.118(5) 0.112(4) -0.043(4) 0.004(3) 0.035(3)
C26 0.078(5) 0.157(8) 0.137(7) -0.024(5) -0.024(5) -0.043(5)
C27 0.121(17) 0.142(17) 0.31(4) -0.007(19) -0.16(2) 0.021(14)
C28 0.15(3) 0.087(14) 0.53(9) -0.04(3) -0.14(4) -0.009(15)
C28A 0.081(10) 0.22(2) 0.140(12) -0.009(12) 0.031(9) -0.088(12)
C27A 0.17(2) 0.45(6) 0.073(9) -0.092(17) 0.014(11) -0.16(3)
C29 0.093(5) 0.089(4) 0.262(10) 0.011(6) 0.097(6) 0.028(4)
C30 0.103(6) 0.157(7) 0.211(9) -0.016(6) 0.098(6) 0.005(5)
C31 0.202(11) 0.129(7) 0.369(16) 0.089(9) 0.151(11) 0.106(7)
C32 0.129(5) 0.075(4) 0.086(4) 0.036(3) -0.034(4) 0.005(3)
C33 0.217(9) 0.060(3) 0.107(5) 0.021(3) -0.047(5) 0.012(4)
C34 0.247(10) 0.123(6) 0.075(4) 0.017(4) -0.078(5) 0.031(6)
C35 0.187(7) 0.044(3) 0.081(4) -0.003(2) -0.041(4) 0.026(3)
C36 0.226(9) 0.062(3) 0.101(5) -0.007(3) -0.038(5) -0.024(4)
C37 0.085(4) 0.050(2) 0.071(3) 0.010(2) 0.010(3) 0.015(2)
C41 0.134(7) 0.255(10) 0.059(4) -0.050(5) 0.012(4) 0.045(7)
C42 0.201(10) 0.228(10) 0.121(6) -0.039(6) 0.063(6) 0.086(8)
C43 0.187(10) 0.332(15) 0.114(6) -0.126(8) -0.041(6) 0.039(10)
N1 0.0417(18) 0.0416(16) 0.0406(15) 0.0009(13) 0.0096(13) 0.0001(14)
N2 0.0312(17) 0.0574(19) 0.0460(17) 0.0099(14) 0.0047(13) 0.0012(14)
O1 0.0526(17) 0.0594(16) 0.0448(14) 0.0069(12) 0.0065(12) -0.0105(13)
O2 0.0438(17) 0.0602(17) 0.082(2) 0.0012(15) 0.0156(15) 0.0074(14)
O3 0.0396(14) 0.0523(14) 0.0414(13) 0.0147(11) 0.0018(11) 0.0014(12)
O4 0.0548(19) 0.103(2) 0.0603(18) 0.0131(17) 0.0188(15) -0.0159(17)
O5 0.0506(18) 0.105(2) 0.0479(15) -0.0070(16) 0.0021(13) 0.0240(17)
O6 0.067(2) 0.098(2) 0.0387(14) -0.0035(15) 0.0071(13) 0.0080(18)
O7 0.0492(16) 0.0436(13) 0.0442(13) 0.0026(11) 0.0056(12) 0.0056(12)
O8 0.0430(17) 0.079(2) 0.0561(16) 0.0021(14) -0.0046(13) -0.0113(15)
C38 0.084(13) 0.32(4) 0.136(19) 0.13(2) 0.050(13) 0.007(16)
C39 0.134(13) 0.216(19) 0.079(8) 0.038(11) 0.033(8) -0.049(13)
C40 0.136(16) 0.40(4) 0.112(12) 0.053(17) 0.042(11) -0.12(2)
C39A 0.124(16) 0.131(14) 0.20(2) 0.004(14) 0.129(17) -0.017(11)
C38A 0.10(2) 0.135(16) 0.100(15) 0.001(13) 0.037(13) -0.077(16)
C40A 0.15(2) 0.126(17) 0.24(3) 0.109(19) 0.11(2) 0.023(14)
Zr1 0.0349(2) 0.0476(2) 0.0408(2) 0.00439(15) 0.00430(15) -0.00112(16)
Zr2 0.0376(2) 0.0756(3) 0.03454(19) 0.00421(17) 0.00565(15) 0.00425(19)

loop_
_atom_type_symbol
_atom_type_description
_atom_type_scat_dispersion_real
_atom_type_scat_dispersion_imag
_atom_type_scat_source
C C 0.0033 0.0016 'International Tables Vol C Tables 4.2.6.8 and 6.1.1.4'
H H 0.0000 0.0000 'International Tables Vol C Tables 4.2.6.8 and 6.1.1.4'
N N 0.0061 0.0033 'International Tables Vol C Tables 4.2.6.8 and 6.1.1.4'
O O 0.0106 0.0060 'International Tables Vol C Tables 4.2.6.8 and 6.1.1.4'
Zr Zr -2.9673 0.5597 'International Tables Vol C Tables 4.2.6.8 and 6.1.1.4'

loop_
_geom_angle_atom_site_label_1
_geom_angle_atom_site_label_2
_geom_angle_atom_site_label_3
_geom_angle
O1 C1 C6 119.7(3)
O1 C1 C2 119.6(4)
C6 C1 C2 120.7(4)
C3 C2 C1 117.7(4)
C3 C2 C21 122.5(4)
C1 C2 C21 119.8(4)
C4 C3 C2 123.4(4)
C4 C3 H3 118.3
C2 C3 H3 118.3
C3 C4 C5 117.1(4)
C3 C4 C22 121.2(4)
C5 C4 C22 121.7(5)
C4 C5 C6 122.2(4)
C4 C5 H5 118.9
C6 C5 H5 118.9
C1 C6 C5 118.9(4)
C1 C6 C7 119.9(3)
C5 C6 C7 121.1(4)
N1 C7 C6 114.9(3)
N1 C7 H7A 108.5
C6 C7 H7A 108.5
N1 C7 H7B 108.5
C6 C7 H7B 108.5
H7A C7 H7B 107.5
C13 C8 C9 124.4(4)
C13 C8 N1 107.9(4)
C9 C8 N1 127.7(4)
C8 C9 C10 115.2(5)
C8 C9 H9A 108.5
C10 C9 H9A 108.4
C8 C9 H9B 108.5
C10 C9 H9B 108.5
H9A C9 H9B 107.5
C9 C10 C11 120.2(4)
C9 C10 H10A 107.3
C11 C10 H10A 107.3
C9 C10 H10B 107.3
C11 C10 H10B 107.3
H10A C10 H10B 106.9
C12 C11 C10 121.2(4)
C12 C11 H11A 107.1
C10 C11 H11A 107.0
C12 C11 H11B 107.0
C10 C11 H11B 107.0
H11A C11 H11B 106.8
C13 C12 C11 115.8(5)
C13 C12 H12A 108.3
C11 C12 H12A 108.3
C13 C12 H12B 108.3
C11 C12 H12B 108.4
H12A C12 H12B 107.4
C8 C13 C12 123.1(5)
C8 C13 N2 108.5(4)
C12 C13 N2 128.3(4)
C15 C14 N2 115.0(3)
C15 C14 H14A 108.5
N2 C14 H14A 108.5
C15 C14 H14B 108.5
N2 C14 H14B 108.5
H14A C14 H14B 107.5
C16 C15 C20 118.5(4)
C16 C15 C14 121.2(4)
C20 C15 C14 120.2(3)
C17 C16 C15 122.6(4)
C17 C16 H16 118.7
C15 C16 H16 118.7
C18 C17 C16 117.5(4)
C18 C17 C24 120.9(5)
C16 C17 C24 121.6(5)
C17 C18 C19 123.4(5)
C17 C18 H18 118.3
C19 C18 H18 118.3
C18 C19 C20 117.8(4)
C18 C19 C25 121.5(5)
C20 C19 C25 120.7(4)
O5 C20 C15 119.2(4)
O5 C20 C19 120.7(4)
C15 C20 C19 120.2(4)
C2 C21 H21A 109.5
C2 C21 H21B 109.5
H21A C21 H21B 109.5
C2 C21 H21C 109.5
H21A C21 H21C 109.5
H21B C21 H21C 109.5
C4 C22 H22A 109.5
C4 C22 H22B 109.5
H22A C22 H22B 109.5
C4 C22 H22C 109.4
H22A C22 H22C 109.5
H22B C22 H22C 109.5
N1 C23 N2 103.6(3)
N1 C23 H23A 111.1
N2 C23 H23A 111.0
N1 C23 H23B 111.0
N2 C23 H23B 111.0
H23A C23 H23B 109.0
C17 C24 H24A 109.5
C17 C24 H24B 109.5
H24A C24 H24B 109.5
C17 C24 H24C 109.5
H24A C24 H24C 109.5
H24B C24 H24C 109.5
C19 C25 H25A 109.5
C19 C25 H25B 109.5
H25A C25 H25B 109.5
C19 C25 H25C 109.5
H25A C25 H25C 109.5
H25B C25 H25C 109.5
C28 C26 C27 127.5(15)
C28 C26 C27A 58(2)
C27 C26 C27A 94.8(17)
C28 C26 O8 114.0(14)
C27 C26 O8 118.3(11)
C27A C26 O8 115.1(11)
C28 C26 C28A 74(2)
C27 C26 C28A 89.0(17)
C27A C26 C28A 121.6(13)
O8 C26 C28A 113.5(8)
C26 C27 H27A 109.3
C26 C27 H27B 109.4
C26 C27 H27C 109.7
C26 C28 H28A 109.5
C26 C28 H28B 110.9
C26 C28 H28C 108.9
C26 C28A H28D 109.4
C26 C28A H28E 109.5
H28D C28A H28E 109.5
C26 C28A H28F 109.6
H28D C28A H28F 109.5
H28E C28A H28F 109.5
C26 C27A H27D 109.5
C26 C27A H27E 109.7
H27D C27A H27E 109.5
C26 C27A H27F 109.2
H27D C27A H27F 109.5
H27E C27A H27F 109.5
C31 C29 O2 119.3(7)
C31 C29 C30 125.4(7)
O2 C29 C30 114.6(6)
C31 C29 H29 92.8
O2 C29 H29 92.8
C30 C29 H29 92.8
C29 C30 H30A 109.5
C29 C30 H30B 109.5
H30A C30 H30B 109.5
C29 C30 H30C 109.5
H30A C30 H30C 109.5
H30B C30 H30C 109.5
C29 C31 H31A 109.5
C29 C31 H31B 109.5
H31A C31 H31B 109.5
C29 C31 H31C 109.5
H31A C31 H31C 109.5
H31B C31 H31C 109.5
C34 C32 C33 124.8(5)
C34 C32 O3 117.5(5)
C33 C32 O3 117.8(5)
C34 C32 H32 90.1
C33 C32 H32 89.9
O3 C32 H32 90.1
C32 C33 H33A 109.9
C32 C33 H33B 110.4
H33A C33 H33B 109.5
C32 C33 H33C 108.1
H33A C33 H33C 109.5
H33B C33 H33C 109.5
C32 C34 H34A 109.7
C32 C34 H34B 108.3
H34A C34 H34B 109.5
C32 C34 H34C 110.4
H34A C34 H34C 109.5
H34B C34 H34C 109.5
C36 C35 O7 120.9(5)
C36 C35 C37 122.0(5)
O7 C35 C37 112.8(4)
C36 C35 H35 96.9
O7 C35 H35 97.0
C37 C35 H35 97.0
C35 C36 H36A 109.5
C35 C36 H36B 109.5
H36A C36 H36B 109.5
C35 C36 H36C 109.4
H36A C36 H36C 109.5
H36B C36 H36C 109.5
C35 C37 H37A 109.5
C35 C37 H37B 109.4
H37A C37 H37B 109.5
C35 C37 H37C 109.5
H37A C37 H37C 109.5
H37B C37 H37C 109.5
C43 C41 O6 117.2(7)
C43 C41 C42 126.0(7)
O6 C41 C42 114.5(6)
C43 C41 H41 95.0
O6 C41 H41 95.0
C42 C41 H41 95.1
C41 C42 H42A 109.4
C41 C42 H42B 109.5
H42A C42 H42B 109.5
C41 C42 H42C 109.5
H42A C42 H42C 109.5
H42B C42 H42C 109.5
C41 C43 H43A 109.5
C41 C43 H43B 109.5
H43A C43 H43B 109.5
C41 C43 H43C 109.5
H43A C43 H43C 109.5
H43B C43 H43C 109.5
C23 N1 C7 110.7(3)
C23 N1 C8 101.4(3)
C7 N1 C8 110.9(3)
C23 N1 Zr1 113.0(2)
C7 N1 Zr1 107.1(2)
C8 N1 Zr1 113.9(3)
C23 N2 C13 101.4(3)
C23 N2 C14 110.7(3)
C13 N2 C14 111.0(3)
C23 N2 Zr2 112.3(2)
C13 N2 Zr2 114.7(3)
C14 N2 Zr2 106.7(2)
C1 O1 Zr1 143.9(2)
C29 O2 Zr1 153.8(4)
C32 O3 Zr1 123.1(3)
C32 O3 Zr2 123.9(3)
Zr1 O3 Zr2 108.49(10)
C38A O4 C38 18(2)
C38A O4 Zr2 154.8(12)
C38 O4 Zr2 158.1(17)
C20 O5 Zr2 143.9(3)
C41 O6 Zr2 164.0(4)
C35 O7 Zr1 121.4(4)
C35 O7 Zr2 127.2(4)
Zr1 O7 Zr2 107.50(10)
C26 O8 Zr1 163.5(4)
C39 C38 O4 126(3)
C39 C38 C40 111.2(16)
O4 C38 C40 110(2)
C39 C38 H38 101.9
O4 C38 H38 101.8
C40 C38 H38 101.9
C38A C39A H39D 109.5
C38A C39A H39E 109.4
H39D C39A H39E 109.5
C38A C39A H39F 109.5
H39D C39A H39F 109.5
H39E C39A H39F 109.5
C40A C38A O4 117(2)
C40A C38A C39A 129.0(12)
O4 C38A C39A 113.2(18)
C40A C38A H38A 93.5
O4 C38A H38A 93.4
C39A C38A H38A 93.4
C38A C40A H40D 109.4
C38A C40A H40E 109.5
H40D C40A H40E 109.5
C38A C40A H40F 109.4
H40D C40A H40F 109.5
H40E C40A H40F 109.5
O8 Zr1 O2 99.76(13)
O8 Zr1 O1 96.98(11)
O2 Zr1 O1 98.14(12)
O8 Zr1 O3 99.02(11)
O2 Zr1 O3 94.89(11)
O1 Zr1 O3 157.32(10)
O8 Zr1 O7 97.28(11)
O2 Zr1 O7 159.52(11)
O1 Zr1 O7 90.95(10)
O3 Zr1 O7 71.18(9)
O8 Zr1 N1 174.00(11)
O2 Zr1 N1 82.76(11)
O1 Zr1 N1 77.22(10)
O3 Zr1 N1 86.14(9)
O7 Zr1 N1 81.40(9)
O8 Zr1 Zr2 106.30(9)
O2 Zr1 Zr2 126.36(9)
O1 Zr1 Zr2 123.39(8)
O3 Zr1 Zr2 35.84(6)
O7 Zr1 Zr2 36.30(6)
N1 Zr1 Zr2 76.11(6)
O6 Zr2 O4 98.42(13)
O6 Zr2 O5 95.86(12)
O4 Zr2 O5 100.65(14)
O6 Zr2 O3 99.92(11)
O4 Zr2 O3 93.58(12)
O5 Zr2 O3 156.94(10)
O6 Zr2 O7 97.60(12)
O4 Zr2 O7 159.41(12)
O5 Zr2 O7 90.48(12)
O3 Zr2 O7 70.93(9)
O6 Zr2 N2 173.58(12)
O4 Zr2 N2 82.90(11)
O5 Zr2 N2 77.72(10)
O3 Zr2 N2 86.23(9)
O7 Zr2 N2 82.62(9)
O6 Zr2 Zr1 107.01(10)
O4 Zr2 Zr1 125.44(10)
O5 Zr2 Zr1 122.97(9)
O3 Zr2 Zr1 35.67(6)
O7 Zr2 Zr1 36.21(6)
N2 Zr2 Zr1 76.95(7)

loop_
_geom_bond_atom_site_label_1
_geom_bond_atom_site_label_2
_geom_bond_distance
C1 O1 1.346(4)
C1 C6 1.388(5)
C1 C2 1.404(5)
C2 C3 1.386(6)
C2 C21 1.498(6)
C3 C4 1.383(7)
C3 H3 0.9300
C4 C5 1.383(6)
C4 C22 1.520(6)
C5 C6 1.391(5)
C5 H5 0.9300
C6 C7 1.498(5)
C7 N1 1.489(4)
C7 H7A 0.9700
C7 H7B 0.9700
C8 C13 1.394(7)
C8 C9 1.421(6)
C8 N1 1.491(5)
C9 C10 1.478(7)
C9 H9A 0.9700
C9 H9B 0.9700
C10 C11 1.486(8)
C10 H10A 0.9700
C10 H10B 0.9700
C11 C12 1.450(7)
C11 H11A 0.9700
C11 H11B 0.9700
C12 C13 1.434(6)
C12 H12A 0.9700
C12 H12B 0.9700
C13 N2 1.485(6)
C14 C15 1.489(6)
C14 N2 1.501(5)
C14 H14A 0.9700
C14 H14B 0.9700
C15 C16 1.390(5)
C15 C20 1.404(6)
C16 C17 1.374(6)
C16 H16 0.9300
C17 C18 1.377(7)
C17 C24 1.516(6)
C18 C19 1.384(6)
C18 H18 0.9300
C19 C20 1.405(6)
C19 C25 1.497(7)
C20 O5 1.344(5)
C21 H21A 0.9600
C21 H21B 0.9600
C21 H21C 0.9600
C22 H22A 0.9600
C22 H22B 0.9600
C22 H22C 0.9600
C23 N1 1.476(5)
C23 N2 1.482(4)
C23 H23A 0.9700
C23 H23B 0.9700
C24 H24A 0.9600
C24 H24B 0.9600
C24 H24C 0.9600
C25 H25A 0.9600
C25 H25B 0.9600
C25 H25C 0.9600
C26 C28 1.28(2)
C26 C27 1.327(18)
C26 C27A 1.369(19)
C26 O8 1.388(6)
C26 C28A 1.419(14)
C27 H27A 0.9600
C27 H27B 0.9600
C27 H27C 0.9600
C28 H28A 0.9625
C28 H28B 0.9629
C28 H28C 0.9623
C28A H28D 0.9600
C28A H28E 0.9600
C28A H28F 0.9600
C27A H27D 0.9600
C27A H27E 0.9600
C27A H27F 0.9600
C29 C31 1.335(10)
C29 O2 1.381(6)
C29 C30 1.425(9)
C29 H29 0.9800
C30 H30A 0.9600
C30 H30B 0.9600
C30 H30C 0.9600
C31 H31A 0.9600
C31 H31B 0.9600
C31 H31C 0.9600
C32 C34 1.376(8)
C32 C33 1.376(8)
C32 O3 1.437(5)
C32 H32 0.9800
C33 H33A 0.9600
C33 H33B 0.9600
C33 H33C 0.9600
C34 H34A 0.9600
C34 H34B 0.9600
C34 H34C 0.9600
C35 C36 1.332(7)
C35 O7 1.433(5)
C35 C37 1.501(6)
C35 H35 0.9800
C36 H36A 0.9600
C36 H36B 0.9600
C36 H36C 0.9600
C37 H37A 0.9600
C37 H37B 0.9600
C37 H37C 0.9600
C41 C43 1.336(10)
C41 O6 1.375(6)
C41 C42 1.419(10)
C41 H41 0.9800
C42 H42A 0.9600
C42 H42B 0.9600
C42 H42C 0.9600
C43 H43A 0.9600
C43 H43B 0.9600
C43 H43C 0.9600
N1 Zr1 2.619(3)
N2 Zr2 2.586(3)
O1 Zr1 2.007(2)
O2 Zr1 1.950(3)
O3 Zr1 2.174(2)
O3 Zr2 2.183(2)
O4 C38A 1.380(2)
O4 C38 1.380(2)
O4 Zr2 1.951(3)
O5 Zr2 2.013(3)
O6 Zr2 1.918(3)
O7 Zr1 2.190(2)
O7 Zr2 2.195(3)
O8 Zr1 1.917(3)
C38 C39 1.29(3)
C38 C40 1.52(3)
C38 H38 0.9800
C39 H39A 0.9600
C39 H39B 0.9600
C39 H39C 0.9600
C40 H40A 0.9600
C40 H40B 0.9600
C40 H40C 0.9600
C39A C38A 1.49(3)
C39A H39D 0.9600
C39A H39E 0.9600
C39A H39F 0.9600
C38A C40A 1.33(3)
C38A H38A 0.9800
C40A H40D 0.9600
C40A H40E 0.9600
C40A H40F 0.9600
Zr1 Zr2 3.5361(5)

loop_
_geom_torsion_atom_site_label_1
_geom_torsion_atom_site_label_2
_geom_torsion_atom_site_label_3
_geom_torsion_atom_site_label_4
_geom_torsion
O1 C1 C2 C3 177.8(4)
C6 C1 C2 C3 -2.3(6)
O1 C1 C2 C21 -1.7(6)
C6 C1 C2 C21 178.2(4)
C1 C2 C3 C4 0.3(7)
C21 C2 C3 C4 179.9(5)
C2 C3 C4 C5 1.0(7)
C2 C3 C4 C22 -179.2(5)
C3 C4 C5 C6 -0.5(6)
C22 C4 C5 C6 179.8(4)
O1 C1 C6 C5 -177.3(3)
C2 C1 C6 C5 2.8(6)
O1 C1 C6 C7 6.7(5)
C2 C1 C6 C7 -173.2(4)
C4 C5 C6 C1 -1.4(6)
C4 C5 C6 C7 174.6(4)
C1 C6 C7 N1 -60.7(5)
C5 C6 C7 N1 123.4(4)
C13 C8 C9 C10 -0.9(10)
N1 C8 C9 C10 179.7(5)
C8 C9 C10 C11 0.6(9)
C9 C10 C11 C12 -2.1(10)
C10 C11 C12 C13 3.5(9)
C9 C8 C13 C12 2.7(11)
N1 C8 C13 C12 -177.8(6)
C9 C8 C13 N2 179.4(6)
N1 C8 C13 N2 -1.1(7)
C11 C12 C13 C8 -3.9(10)
C11 C12 C13 N2 -179.9(6)
N2 C14 C15 C16 -124.8(4)
N2 C14 C15 C20 58.7(5)
C20 C15 C16 C17 1.3(6)
C14 C15 C16 C17 -175.3(4)
C15 C16 C17 C18 -0.2(7)
C15 C16 C17 C24 178.4(4)
C16 C17 C18 C19 -0.9(8)
C24 C17 C18 C19 -179.5(5)
C17 C18 C19 C20 0.8(8)
C17 C18 C19 C25 -179.5(5)
C16 C15 C20 O5 178.8(4)
C14 C15 C20 O5 -4.6(6)
C16 C15 C20 C19 -1.4(6)
C14 C15 C20 C19 175.2(4)
C18 C19 C20 O5 -179.8(4)
C25 C19 C20 O5 0.5(7)
C18 C19 C20 C15 0.3(7)
C25 C19 C20 C15 -179.4(5)
N2 C23 N1 C7 -157.6(3)
N2 C23 N1 C8 -39.9(4)
N2 C23 N1 Zr1 82.3(3)
C6 C7 N1 C23 -56.2(4)
C6 C7 N1 C8 -167.9(4)
C6 C7 N1 Zr1 67.3(3)
C13 C8 N1 C23 25.5(5)
C9 C8 N1 C23 -155.1(6)
C13 C8 N1 C7 143.0(5)
C9 C8 N1 C7 -37.5(7)
C13 C8 N1 Zr1 -96.2(5)
C9 C8 N1 Zr1 83.3(6)
N1 C23 N2 C13 39.3(4)
N1 C23 N2 C14 157.2(3)
N1 C23 N2 Zr2 -83.7(3)
C8 C13 N2 C23 -23.6(6)
C12 C13 N2 C23 152.9(6)
C8 C13 N2 C14 -141.3(5)
C12 C13 N2 C14 35.2(8)
C8 C13 N2 Zr2 97.7(5)
C12 C13 N2 Zr2 -85.8(7)
C15 C14 N2 C23 53.7(4)
C15 C14 N2 C13 165.6(4)
C15 C14 N2 Zr2 -68.7(3)
C6 C1 O1 Zr1 33.6(6)
C2 C1 O1 Zr1 -146.5(4)
C31 C29 O2 Zr1 -141.2(9)
C30 C29 O2 Zr1 29.6(16)
C34 C32 O3 Zr1 -78.4(8)
C33 C32 O3 Zr1 101.5(7)
C34 C32 O3 Zr2 75.0(8)
C33 C32 O3 Zr2 -105.0(7)
C15 C20 O5 Zr2 -31.5(7)
C19 C20 O5 Zr2 148.7(4)
C43 C41 O6 Zr2 -166.7(13)
C42 C41 O6 Zr2 29(2)
C36 C35 O7 Zr1 97.4(8)
C37 C35 O7 Zr1 -105.7(5)
C36 C35 O7 Zr2 -57.8(9)
C37 C35 O7 Zr2 99.1(5)
C28 C26 O8 Zr1 -109(3)
C27 C26 O8 Zr1 75(3)
C27A C26 O8 Zr1 -173.5(17)
C28A C26 O8 Zr1 -27(2)
C38A O4 C38 C39 107(10)
Zr2 O4 C38 C39 7(7)
C38A O4 C38 C40 -31(6)
Zr2 O4 C38 C40 -131(3)
C38 O4 C38A C40A 35(8)
Zr2 O4 C38A C40A 156(2)
C38 O4 C38A C39A -134(10)
Zr2 O4 C38A C39A -13(5)
C26 O8 Zr1 O2 -46.6(16)
C26 O8 Zr1 O1 52.9(16)
C26 O8 Zr1 O3 -143.2(16)
C26 O8 Zr1 O7 144.8(16)
C26 O8 Zr1 N1 68(2)
C26 O8 Zr1 Zr2 -179(2)
C29 O2 Zr1 O8 46.8(11)
C29 O2 Zr1 O1 -51.8(11)
C29 O2 Zr1 O3 146.8(11)
C29 O2 Zr1 O7 -167.3(10)
C29 O2 Zr1 N1 -127.7(11)
C29 O2 Zr1 Zr2 165.5(10)
C1 O1 Zr1 O8 160.9(4)
C1 O1 Zr1 O2 -98.1(4)
C1 O1 Zr1 O3 26.3(6)
C1 O1 Zr1 O7 63.5(4)
C1 O1 Zr1 N1 -17.5(4)
C1 O1 Zr1 Zr2 46.1(4)
C32 O3 Zr1 O8 51.5(3)
Zr2 O3 Zr1 O8 -105.41(13)
C32 O3 Zr1 O2 -49.2(3)
Zr2 O3 Zr1 O2 153.88(12)
C32 O3 Zr1 O1 -174.1(4)
Zr2 O3 Zr1 O1 28.9(3)
C32 O3 Zr1 O7 146.2(3)
Zr2 O3 Zr1 O7 -10.73(9)
C32 O3 Zr1 N1 -131.6(3)
Zr2 O3 Zr1 N1 71.49(11)
C32 O3 Zr1 Zr2 157.0(4)
C35 O7 Zr1 O8 -51.8(3)
Zr2 O7 Zr1 O8 107.70(12)
C35 O7 Zr1 O2 162.1(3)
Zr2 O7 Zr1 O2 -38.5(3)
C35 O7 Zr1 O1 45.4(3)
Zr2 O7 Zr1 O1 -155.14(11)
C35 O7 Zr1 O3 -148.9(3)
Zr2 O7 Zr1 O3 10.62(9)
C35 O7 Zr1 N1 122.3(3)
Zr2 O7 Zr1 N1 -78.21(10)
C35 O7 Zr1 Zr2 -159.5(3)
C23 N1 Zr1 O8 76.4(11)
C7 N1 Zr1 O8 -45.8(12)
C8 N1 Zr1 O8 -168.7(10)
C23 N1 Zr1 O2 -168.4(2)
C7 N1 Zr1 O2 69.5(2)
C8 N1 Zr1 O2 -53.5(3)
C23 N1 Zr1 O1 91.5(2)
C7 N1 Zr1 O1 -30.6(2)
C8 N1 Zr1 O1 -153.5(3)
C23 N1 Zr1 O3 -72.9(2)
C7 N1 Zr1 O3 164.9(2)
C8 N1 Zr1 O3 42.0(3)
C23 N1 Zr1 O7 -1.4(2)
C7 N1 Zr1 O7 -123.5(2)
C8 N1 Zr1 O7 113.5(3)
C23 N1 Zr1 Zr2 -38.1(2)
C7 N1 Zr1 Zr2 -160.2(2)
C8 N1 Zr1 Zr2 76.9(2)
C41 O6 Zr2 O4 53.2(18)
C41 O6 Zr2 O5 -48.5(18)
C41 O6 Zr2 O3 148.3(18)
C41 O6 Zr2 O7 -139.8(18)
C41 O6 Zr2 N2 -48(2)
C41 O6 Zr2 Zr1 -175.7(18)
C38A O4 Zr2 O6 -46(3)
C38 O4 Zr2 O6 -2(4)
C38A O4 Zr2 O5 51(3)
C38 O4 Zr2 O5 96(4)
C38A O4 Zr2 O3 -147(3)
C38 O4 Zr2 O3 -102(4)
C38A O4 Zr2 O7 173(3)
C38 O4 Zr2 O7 -143(4)
C38A O4 Zr2 N2 127(3)
C38 O4 Zr2 N2 172(4)
C38A O4 Zr2 Zr1 -164(3)
C38 O4 Zr2 Zr1 -120(4)
C20 O5 Zr2 O6 -166.5(5)
C20 O5 Zr2 O4 93.8(5)
C20 O5 Zr2 O3 -33.4(7)
C20 O5 Zr2 O7 -68.8(5)
C20 O5 Zr2 N2 13.5(5)
C20 O5 Zr2 Zr1 -51.8(5)
C32 O3 Zr2 O6 -51.3(3)
Zr1 O3 Zr2 O6 105.40(13)
C32 O3 Zr2 O4 47.9(3)
Zr1 O3 Zr2 O4 -155.40(12)
C32 O3 Zr2 O5 176.2(4)
Zr1 O3 Zr2 O5 -27.1(3)
C32 O3 Zr2 O7 -146.0(3)
Zr1 O3 Zr2 O7 10.73(9)
C32 O3 Zr2 N2 130.5(3)
Zr1 O3 Zr2 N2 -72.76(11)
C32 O3 Zr2 Zr1 -156.7(4)
C35 O7 Zr2 O6 49.4(3)
Zr1 O7 Zr2 O6 -108.51(12)
C35 O7 Zr2 O4 -169.8(4)
Zr1 O7 Zr2 O4 32.3(3)
C35 O7 Zr2 O5 -46.6(3)
Zr1 O7 Zr2 O5 155.51(12)
C35 O7 Zr2 O3 147.3(3)
Zr1 O7 Zr2 O3 -10.59(9)
C35 O7 Zr2 N2 -124.1(3)
Zr1 O7 Zr2 N2 77.96(11)
C35 O7 Zr2 Zr1 157.9(4)
C23 N2 Zr2 O6 -88.5(11)
C13 N2 Zr2 O6 156.5(10)
C14 N2 Zr2 O6 33.0(12)
C23 N2 Zr2 O4 169.2(2)
C13 N2 Zr2 O4 54.1(3)
C14 N2 Zr2 O4 -69.3(2)
C23 N2 Zr2 O5 -88.2(2)
C13 N2 Zr2 O5 156.7(3)
C14 N2 Zr2 O5 33.3(2)
C23 N2 Zr2 O3 75.1(2)
C13 N2 Zr2 O3 -40.0(3)
C14 N2 Zr2 O3 -163.4(2)
C23 N2 Zr2 O7 3.9(2)
C13 N2 Zr2 O7 -111.2(3)
C14 N2 Zr2 O7 125.4(2)
C23 N2 Zr2 Zr1 40.2(2)
C13 N2 Zr2 Zr1 -74.8(3)
C14 N2 Zr2 Zr1 161.8(2)
O8 Zr1 Zr2 O6 -0.52(14)
O2 Zr1 Zr2 O6 -116.28(15)
O1 Zr1 Zr2 O6 109.63(13)
O3 Zr1 Zr2 O6 -83.27(15)
O7 Zr1 Zr2 O6 79.40(15)
N1 Zr1 Zr2 O6 173.79(12)
O8 Zr1 Zr2 O4 113.42(14)
O2 Zr1 Zr2 O4 -2.35(16)
O1 Zr1 Zr2 O4 -136.43(14)
O3 Zr1 Zr2 O4 30.66(15)
O7 Zr1 Zr2 O4 -166.66(15)
N1 Zr1 Zr2 O4 -72.27(12)
O8 Zr1 Zr2 O5 -109.53(14)
O2 Zr1 Zr2 O5 134.71(15)
O1 Zr1 Zr2 O5 0.62(14)
O3 Zr1 Zr2 O5 167.72(15)
O7 Zr1 Zr2 O5 -29.61(15)
N1 Zr1 Zr2 O5 64.78(12)
O8 Zr1 Zr2 O3 82.76(14)
O2 Zr1 Zr2 O3 -33.01(16)
O1 Zr1 Zr2 O3 -167.09(14)
O7 Zr1 Zr2 O3 162.67(15)
N1 Zr1 Zr2 O3 -102.94(13)
O8 Zr1 Zr2 O7 -79.92(14)
O2 Zr1 Zr2 O7 164.32(15)
O1 Zr1 Zr2 O7 30.23(14)
O3 Zr1 Zr2 O7 -162.67(15)
N1 Zr1 Zr2 O7 94.39(12)
O8 Zr1 Zr2 N2 -175.28(12)
O2 Zr1 Zr2 N2 68.95(13)
O1 Zr1 Zr2 N2 -65.13(11)
O3 Zr1 Zr2 N2 101.96(13)
O7 Zr1 Zr2 N2 -95.37(12)
N1 Zr1 Zr2 N2 -0.97(9)
